data_2229896
loop_
_publ_author_name
'Yu, Cheng-Xiang'
'Zhu, Yu-Lan'
'Chen, Zhao-Xiang'
'Lu, Ming-Zhu'
'Wang, Kun'

_publ_section_title
;
 4,4',5,5'-Tetrakis(benzylsulfanyl)tetrathiafulvalene
;
_journal_issue 4
_journal_name_full 'Acta Crystallographica Section E'
_journal_page_first o821
_journal_paper_doi 10.1107/S1600536811007823
_journal_volume 67
_journal_year 2011
_chemical_formula_iupac 'C34 H28 S8'
_chemical_formula_moiety 'C34 H28 S8'
_chemical_formula_sum 'C34 H28 S8'
_chemical_formula_weight 693.04
_chemical_name_systematic
;
4,4',5,5'-Tetrakis(benzylsulfanyl)tetrathiafulvalene
;
_space_group_IT_number 2
_symmetry_cell_setting triclinic
_symmetry_space_group_name_Hall '-P 1'
_symmetry_space_group_name_H-M 'P -1'
_atom_sites_solution_hydrogens geom
_atom_sites_solution_primary direct
_atom_sites_solution_secondary difmap
_audit_creation_method SHELXL-97
_cell_angle_alpha 115.199(2)
_cell_angle_beta 95.238(2)
_cell_angle_gamma 95.922(2)
_cell_formula_units_Z 2
_cell_length_a 5.7450(7)
_cell_length_b 17.052(2)
_cell_length_c 18.701(3)
_cell_measurement_temperature 296(2)
_cell_measurement_theta_max 25.00
_cell_measurement_theta_min 1.22
_cell_volume 1630.1(4)
_computing_cell_refinement 'SAINT  (Bruker, 2004)'
_computing_data_collection 'APEX2 (Bruker, 2004)'
_computing_data_reduction 'SAINT (Bruker, 2004)'
_computing_molecular_graphics 'ORTEP-3 for Windows (Farrugia, 1997)'
_computing_publication_material 'SHELXL97 (Sheldrick, 2008) and PLATON (Spek, 2009)'
_computing_structure_refinement 'SHELXL97 (Sheldrick, 2008)'
_computing_structure_solution 'SHELXS97 (Sheldrick, 2008)'
_diffrn_ambient_temperature 296(2)
_diffrn_detector_area_resol_mean 10.0
_diffrn_measured_fraction_theta_full 0.989
_diffrn_measured_fraction_theta_max 0.989
_diffrn_measurement_device_type 'Bruker SMART APEXII'
_diffrn_measurement_method omega-scan
_diffrn_radiation_monochromator graphite
_diffrn_radiation_source 'fine-focus sealed tube'
_diffrn_radiation_type MoK\a
_diffrn_radiation_wavelength 0.71073
_diffrn_reflns_av_R_equivalents 0.0330
_diffrn_reflns_av_sigmaI/netI 0.0569
_diffrn_reflns_limit_h_max 6
_diffrn_reflns_limit_h_min -6
_diffrn_reflns_limit_k_max 20
_diffrn_reflns_limit_k_min -19
_diffrn_reflns_limit_l_max 19
_diffrn_reflns_limit_l_min -22
_diffrn_reflns_number 11631
_diffrn_reflns_theta_full 25.00
_diffrn_reflns_theta_max 25.00
_diffrn_reflns_theta_min 1.22
_diffrn_standards_decay_% 0
_diffrn_standards_interval_count 0
_diffrn_standards_interval_time 0
_diffrn_standards_number 0
_exptl_absorpt_coefficient_mu 0.572
_exptl_absorpt_correction_T_max 0.944
_exptl_absorpt_correction_T_min 0.871
_exptl_absorpt_correction_type multi-scan
_exptl_absorpt_process_details '(SADABS; Bruker, 2000)'
_exptl_crystal_colour red
_exptl_crystal_density_diffrn 1.412
_exptl_crystal_density_method 'not measured'
_exptl_crystal_description needle
_exptl_crystal_F_000 720
_exptl_crystal_size_max 0.3
_exptl_crystal_size_mid 0.2
_exptl_crystal_size_min 0.1
_refine_diff_density_max 0.315
_refine_diff_density_min -0.327
_refine_ls_extinction_method none
_refine_ls_goodness_of_fit_ref 1.064
_refine_ls_hydrogen_treatment constr
_refine_ls_matrix_type full
_refine_ls_number_parameters 379
_refine_ls_number_reflns 5688
_refine_ls_number_restraints 0
_refine_ls_restrained_S_all 1.064
_refine_ls_R_factor_all 0.0911
_refine_ls_R_factor_gt 0.0482
_refine_ls_shift/su_max 0.001
_refine_ls_shift/su_mean 0.000
_refine_ls_structure_factor_coef Fsqd
_refine_ls_weighting_details 'w=1/[\s^2^(Fo^2^)+(0.0745P)^2^] where P=(Fo^2^+2Fc^2^)/3'
_refine_ls_weighting_scheme calc
_refine_ls_wR_factor_gt 0.1215
_refine_ls_wR_factor_ref 0.1569
_reflns_number_gt 3518
_reflns_number_total 5688
_reflns_threshold_expression >2sigma(I)
_cod_data_source_file zq2088.cif
_cod_data_source_block I
_cod_database_code 2229896
_cod_database_fobs_code 2229896

loop_
_symmetry_equiv_pos_as_xyz
'x, y, z'
'-x, -y, -z'

loop_
_atom_site_type_symbol
_atom_site_label
_atom_site_fract_x
_atom_site_fract_y
_atom_site_fract_z
_atom_site_U_iso_or_equiv
_atom_site_adp_type
_atom_site_calc_flag
_atom_site_refinement_flags
_atom_site_occupancy
_atom_site_disorder_assembly
_atom_site_disorder_group
S S1 0.76116(19) 0.45649(8) 0.06508(7) 0.0626(3) Uani d . 1 . .
S S2 0.7452(2) 0.41173(8) -0.10618(7) 0.0624(3) Uani d . 1 . .
S S3 0.2978(2) 0.28449(8) -0.15494(7) 0.0675(4) Uani d . 1 . .
S S4 0.30556(19) 0.33663(8) 0.03726(7) 0.0634(3) Uani d . 1 . .
S S5 1.18791(19) 0.39890(7) 0.44406(7) 0.0604(3) Uani d . 1 . .
S S6 1.37020(19) 0.51995(7) 0.61260(7) 0.0634(3) Uani d . 1 . .
S S7 0.9859(2) 0.44729(8) 0.67531(7) 0.0707(4) Uani d . 1 . .
S S8 0.77397(19) 0.31193(7) 0.48536(8) 0.0666(4) Uani d . 1 . .
C C1 0.8989(7) 0.4720(3) -0.0086(2) 0.0521(10) Uani d . 1 . .
C C2 0.5204(7) 0.3564(3) -0.0793(3) 0.0525(10) Uani d . 1 . .
C C3 0.5289(7) 0.3773(2) -0.0010(3) 0.0503(10) Uani d . 1 . .
C C4 0.4542(9) 0.1914(3) -0.2040(3) 0.0772(14) Uani d . 1 . .
H H4A 0.3542 0.1486 -0.2525 0.093 Uiso calc R 1 . .
H H4B 0.5966 0.2120 -0.2192 0.093 Uiso calc R 1 . .
C C5 0.5204(8) 0.1480(3) -0.1528(3) 0.0588(11) Uani d . 1 . .
C C6 0.3653(9) 0.0843(3) -0.1473(3) 0.0846(16) Uani d . 1 . .
H H6 0.2151 0.0674 -0.1773 0.101 Uiso calc R 1 . .
C C7 0.4232(10) 0.0452(3) -0.0998(4) 0.0864(16) Uani d . 1 . .
H H7 0.3148 0.0020 -0.0977 0.104 Uiso calc R 1 . .
C C8 0.6399(11) 0.0697(4) -0.0556(4) 0.0893(16) Uani d . 1 . .
H H8 0.6809 0.0432 -0.0229 0.107 Uiso calc R 1 . .
C C9 0.7975(10) 0.1321(4) -0.0583(3) 0.0893(16) Uani d . 1 . .
H H9 0.9465 0.1485 -0.0276 0.107 Uiso calc R 1 . .
C C10 0.7390(8) 0.1713(3) -0.1062(3) 0.0745(14) Uani d . 1 . .
H H10 0.8490 0.2146 -0.1074 0.089 Uiso calc R 1 . .
C C11 0.4694(8) 0.3179(3) 0.1146(3) 0.0768(14) Uani d . 1 . .
H H11A 0.5860 0.2803 0.0928 0.092 Uiso calc R 1 . .
H H11B 0.5503 0.3730 0.1573 0.092 Uiso calc R 1 . .
C C12 0.2902(7) 0.2742(3) 0.1453(3) 0.0576(11) Uani d . 1 . .
C C13 0.2587(10) 0.1853(4) 0.1199(3) 0.0823(15) Uani d . 1 . .
H H13 0.3578 0.1525 0.0862 0.099 Uiso calc R 1 . .
C C14 0.0888(10) 0.1439(3) 0.1422(3) 0.0807(15) Uani d . 1 . .
H H14 0.0690 0.0833 0.1236 0.097 Uiso calc R 1 . .
C C15 -0.0532(9) 0.1920(4) 0.1922(3) 0.0787(15) Uani d . 1 . .
H H15 -0.1715 0.1637 0.2078 0.094 Uiso calc R 1 . .
C C16 -0.0264(9) 0.2797(4) 0.2199(3) 0.0754(14) Uani d . 1 . .
H H16 -0.1243 0.3120 0.2544 0.090 Uiso calc R 1 . .
C C17 0.1477(9) 0.3207(3) 0.1963(3) 0.0734(13) Uani d . 1 . .
H H17 0.1684 0.3814 0.2156 0.088 Uiso calc R 1 . .
C C18 1.4097(7) 0.4832(2) 0.5118(2) 0.0515(10) Uani d . 1 . .
C C19 1.1169(7) 0.4427(2) 0.5933(2) 0.0524(10) Uani d . 1 . .
C C20 1.0339(7) 0.3877(2) 0.5165(3) 0.0519(10) Uani d . 1 . .
C C21 1.1842(9) 0.3938(3) 0.7156(3) 0.0731(13) Uani d . 1 . .
H H21A 1.3445 0.4247 0.7265 0.088 Uiso calc R 1 . .
H H21B 1.1398 0.3982 0.7658 0.088 Uiso calc R 1 . .
C C22 1.1795(7) 0.2990(3) 0.6602(2) 0.0538(10) Uani d . 1 . .
C C23 1.3551(8) 0.2731(3) 0.6152(3) 0.0731(13) Uani d . 1 . .
H H23 1.4791 0.3147 0.6185 0.088 Uiso calc R 1 . .
C C24 1.3509(10) 0.1866(4) 0.5652(3) 0.0910(17) Uani d . 1 . .
H H24 1.4714 0.1696 0.5345 0.109 Uiso calc R 1 . .
C C25 1.1736(12) 0.1262(3) 0.5603(3) 0.0902(18) Uani d . 1 . .
H H25 1.1743 0.0673 0.5269 0.108 Uiso calc R 1 . .
C C26 0.9954(9) 0.1488(3) 0.6025(3) 0.0768(15) Uani d . 1 . .
H H26 0.8715 0.1065 0.5979 0.092 Uiso calc R 1 . .
C C27 0.9989(8) 0.2348(3) 0.6522(3) 0.0738(14) Uani d . 1 . .
H H27 0.8756 0.2508 0.6817 0.089 Uiso calc R 1 . .
C C28 0.8508(9) 0.2203(3) 0.4031(3) 0.0909(18) Uani d . 1 . .
H H28A 0.8838 0.2367 0.3610 0.109 Uiso calc R 1 . .
H H28B 0.9915 0.2024 0.4206 0.109 Uiso calc R 1 . .
C C29 0.6469(8) 0.1459(3) 0.3725(3) 0.0634(12) Uani d . 1 . .
C C30 0.4469(9) 0.1446(3) 0.3250(3) 0.0723(13) Uani d . 1 . .
H H30 0.4372 0.1901 0.3104 0.087 Uiso calc R 1 . .
C C31 0.2629(8) 0.0768(3) 0.2992(3) 0.0754(14) Uani d . 1 . .
H H31 0.1279 0.0763 0.2674 0.090 Uiso calc R 1 . .
C C32 0.2775(9) 0.0106(3) 0.3199(3) 0.0768(14) Uani d . 1 . .
H H32 0.1516 -0.0353 0.3024 0.092 Uiso calc R 1 . .
C C33 0.4706(9) 0.0101(3) 0.3652(3) 0.0744(14) Uani d . 1 . .
H H33 0.4786 -0.0358 0.3792 0.089 Uiso calc R 1 . .
C C34 0.6527(9) 0.0760(3) 0.3904(3) 0.0784(14) Uani d . 1 . .
H H34 0.7873 0.0743 0.4210 0.094 Uiso calc R 1 . .

loop_
_atom_site_aniso_label
_atom_site_aniso_U_11
_atom_site_aniso_U_22
_atom_site_aniso_U_33
_atom_site_aniso_U_12
_atom_site_aniso_U_13
_atom_site_aniso_U_23
S1 0.0595(7) 0.0670(7) 0.0542(7) -0.0072(5) 0.0140(5) 0.0227(6)
S2 0.0632(7) 0.0664(7) 0.0577(7) -0.0015(6) 0.0148(5) 0.0287(6)
S3 0.0635(7) 0.0725(8) 0.0667(8) -0.0025(6) -0.0086(6) 0.0371(7)
S4 0.0483(6) 0.0828(8) 0.0765(8) 0.0003(6) 0.0072(5) 0.0541(7)
S5 0.0561(7) 0.0603(7) 0.0583(7) -0.0096(5) 0.0001(5) 0.0257(6)
S6 0.0623(7) 0.0568(7) 0.0607(7) -0.0053(5) -0.0011(6) 0.0214(6)
S7 0.0860(9) 0.0560(7) 0.0689(8) 0.0178(6) 0.0295(7) 0.0214(6)
S8 0.0556(7) 0.0486(6) 0.0825(8) -0.0014(5) 0.0199(6) 0.0167(6)
C1 0.051(2) 0.051(2) 0.056(3) 0.0040(18) 0.014(2) 0.025(2)
C2 0.049(2) 0.054(2) 0.062(3) 0.0076(19) 0.010(2) 0.032(2)
C3 0.046(2) 0.050(2) 0.060(3) 0.0034(18) 0.0080(19) 0.029(2)
C4 0.092(4) 0.070(3) 0.055(3) 0.000(3) 0.001(3) 0.019(3)
C5 0.066(3) 0.048(2) 0.055(3) 0.003(2) 0.011(2) 0.017(2)
C6 0.068(3) 0.069(3) 0.105(4) -0.006(3) 0.008(3) 0.032(3)
C7 0.092(4) 0.063(3) 0.118(5) 0.002(3) 0.027(4) 0.053(3)
C8 0.097(4) 0.082(4) 0.103(4) 0.027(3) 0.025(4) 0.050(3)
C9 0.074(4) 0.100(4) 0.103(4) 0.015(3) 0.005(3) 0.055(4)
C10 0.060(3) 0.073(3) 0.088(4) -0.002(2) 0.012(3) 0.035(3)
C11 0.063(3) 0.105(4) 0.085(4) 0.009(3) 0.006(3) 0.065(3)
C12 0.057(3) 0.072(3) 0.055(3) 0.014(2) 0.009(2) 0.038(2)
C13 0.104(4) 0.085(4) 0.081(4) 0.036(3) 0.042(3) 0.047(3)
C14 0.116(4) 0.058(3) 0.083(4) 0.019(3) 0.038(3) 0.040(3)
C15 0.085(4) 0.096(4) 0.079(4) 0.006(3) 0.020(3) 0.060(3)
C16 0.086(4) 0.094(4) 0.063(3) 0.032(3) 0.032(3) 0.043(3)
C17 0.091(4) 0.065(3) 0.063(3) 0.012(3) 0.007(3) 0.028(3)
C18 0.054(2) 0.044(2) 0.060(3) 0.0030(18) 0.001(2) 0.028(2)
C19 0.057(2) 0.043(2) 0.057(3) 0.0114(19) 0.011(2) 0.021(2)
C20 0.052(2) 0.043(2) 0.061(3) 0.0092(18) 0.011(2) 0.023(2)
C21 0.101(4) 0.065(3) 0.049(3) 0.011(3) 0.011(2) 0.021(2)
C22 0.064(3) 0.060(3) 0.041(2) 0.008(2) 0.005(2) 0.027(2)
C23 0.066(3) 0.073(3) 0.076(3) 0.003(3) 0.017(3) 0.030(3)
C24 0.092(4) 0.086(4) 0.089(4) 0.035(3) 0.029(3) 0.026(3)
C25 0.104(5) 0.059(3) 0.092(4) 0.009(3) -0.021(4) 0.026(3)
C26 0.067(3) 0.064(3) 0.096(4) -0.017(3) -0.010(3) 0.043(3)
C27 0.062(3) 0.093(4) 0.076(3) 0.003(3) 0.011(2) 0.048(3)
C28 0.074(3) 0.074(3) 0.082(4) -0.020(3) 0.026(3) -0.001(3)
C29 0.060(3) 0.060(3) 0.049(3) -0.004(2) 0.015(2) 0.006(2)
C30 0.084(3) 0.060(3) 0.077(3) 0.009(3) 0.009(3) 0.035(3)
C31 0.061(3) 0.066(3) 0.088(4) 0.003(2) -0.008(3) 0.028(3)
C32 0.075(3) 0.059(3) 0.080(4) -0.006(2) 0.001(3) 0.021(3)
C33 0.089(4) 0.053(3) 0.074(3) 0.001(3) -0.005(3) 0.027(3)
C34 0.074(3) 0.079(4) 0.069(3) 0.012(3) -0.004(3) 0.022(3)

loop_
_atom_type_symbol
_atom_type_description
_atom_type_scat_dispersion_real
_atom_type_scat_dispersion_imag
_atom_type_scat_source
C C 0.0033 0.0016 'International Tables Vol C Tables 4.2.6.8 and 6.1.1.4'
H H 0.0000 0.0000 'International Tables Vol C Tables 4.2.6.8 and 6.1.1.4'
S S 0.1246 0.1234 'International Tables Vol C Tables 4.2.6.8 and 6.1.1.4'

loop_
_geom_angle_atom_site_label_1
_geom_angle_atom_site_label_2
_geom_angle_atom_site_label_3
_geom_angle_site_symmetry_1
_geom_angle_site_symmetry_3
_geom_angle
_geom_angle_publ_flag
C3 S1 C1 . . 95.58(19) ?
C2 S2 C1 . . 95.26(19) ?
C2 S3 C4 . . 100.3(2) ?
C3 S4 C11 . . 102.9(2) ?
C20 S5 C18 . . 95.82(19) ?
C19 S6 C18 . . 95.26(18) ?
C19 S7 C21 . . 101.0(2) ?
C20 S8 C28 . . 102.0(2) ?
C1 C1 S1 2_765 . 122.5(4) ?
C1 C1 S2 2_765 . 122.9(4) ?
S1 C1 S2 . . 114.5(2) ?
C3 C2 S3 . . 125.7(3) ?
C3 C2 S2 . . 116.9(3) ?
S3 C2 S2 . . 117.3(2) ?
C2 C3 S1 . . 117.6(3) ?
C2 C3 S4 . . 123.0(3) ?
S1 C3 S4 . . 119.1(2) ?
C5 C4 S3 . . 113.3(3) ?
C5 C4 H4A . . 108.9 ?
S3 C4 H4A . . 108.9 ?
C5 C4 H4B . . 108.9 ?
S3 C4 H4B . . 108.9 ?
H4A C4 H4B . . 107.7 ?
C6 C5 C10 . . 116.2(5) ?
C6 C5 C4 . . 122.2(4) ?
C10 C5 C4 . . 121.5(4) ?
C7 C6 C5 . . 122.6(5) ?
C7 C6 H6 . . 118.7 ?
C5 C6 H6 . . 118.7 ?
C8 C7 C6 . . 119.2(5) ?
C8 C7 H7 . . 120.4 ?
C6 C7 H7 . . 120.4 ?
C9 C8 C7 . . 120.7(6) ?
C9 C8 H8 . . 119.7 ?
C7 C8 H8 . . 119.7 ?
C8 C9 C10 . . 120.1(5) ?
C8 C9 H9 . . 120.0 ?
C10 C9 H9 . . 120.0 ?
C9 C10 C5 . . 121.3(5) ?
C9 C10 H10 . . 119.3 ?
C5 C10 H10 . . 119.3 ?
C12 C11 S4 . . 106.2(3) ?
C12 C11 H11A . . 110.5 ?
S4 C11 H11A . . 110.5 ?
C12 C11 H11B . . 110.5 ?
S4 C11 H11B . . 110.5 ?
H11A C11 H11B . . 108.7 ?
C17 C12 C13 . . 117.8(4) ?
C17 C12 C11 . . 121.4(4) ?
C13 C12 C11 . . 120.7(4) ?
C14 C13 C12 . . 121.9(5) ?
C14 C13 H13 . . 119.0 ?
C12 C13 H13 . . 119.0 ?
C13 C14 C15 . . 118.9(5) ?
C13 C14 H14 . . 120.5 ?
C15 C14 H14 . . 120.5 ?
C16 C15 C14 . . 121.3(5) ?
C16 C15 H15 . . 119.4 ?
C14 C15 H15 . . 119.4 ?
C15 C16 C17 . . 118.9(5) ?
C15 C16 H16 . . 120.5 ?
C17 C16 H16 . . 120.5 ?
C12 C17 C16 . . 121.1(5) ?
C12 C17 H17 . . 119.4 ?
C16 C17 H17 . . 119.4 ?
C18 C18 S5 2_866 . 122.4(4) ?
C18 C18 S6 2_866 . 123.4(4) ?
S5 C18 S6 . . 114.2(2) ?
C20 C19 S7 . . 125.4(3) ?
C20 C19 S6 . . 117.4(3) ?
S7 C19 S6 . . 117.1(2) ?
C19 C20 S8 . . 123.9(3) ?
C19 C20 S5 . . 117.2(3) ?
S8 C20 S5 . . 118.8(2) ?
C22 C21 S7 . . 113.2(3) ?
C22 C21 H21A . . 108.9 ?
S7 C21 H21A . . 108.9 ?
C22 C21 H21B . . 108.9 ?
S7 C21 H21B . . 108.9 ?
H21A C21 H21B . . 107.8 ?
C23 C22 C27 . . 117.2(4) ?
C23 C22 C21 . . 120.8(4) ?
C27 C22 C21 . . 122.0(4) ?
C22 C23 C24 . . 120.6(5) ?
C22 C23 H23 . . 119.7 ?
C24 C23 H23 . . 119.7 ?
C25 C24 C23 . . 120.1(5) ?
C25 C24 H24 . . 120.0 ?
C23 C24 H24 . . 120.0 ?
C26 C25 C24 . . 121.3(5) ?
C26 C25 H25 . . 119.3 ?
C24 C25 H25 . . 119.3 ?
C25 C26 C27 . . 118.7(5) ?
C25 C26 H26 . . 120.7 ?
C27 C26 H26 . . 120.7 ?
C26 C27 C22 . . 122.0(5) ?
C26 C27 H27 . . 119.0 ?
C22 C27 H27 . . 119.0 ?
C29 C28 S8 . . 108.6(3) ?
C29 C28 H28A . . 110.0 ?
S8 C28 H28A . . 110.0 ?
C29 C28 H28B . . 110.0 ?
S8 C28 H28B . . 110.0 ?
H28A C28 H28B . . 108.3 ?
C34 C29 C30 . . 117.1(4) ?
C34 C29 C28 . . 121.2(5) ?
C30 C29 C28 . . 121.7(5) ?
C31 C30 C29 . . 120.3(5) ?
C31 C30 H30 . . 119.9 ?
C29 C30 H30 . . 119.9 ?
C32 C31 C30 . . 119.9(5) ?
C32 C31 H31 . . 120.1 ?
C30 C31 H31 . . 120.1 ?
C33 C32 C31 . . 120.8(5) ?
C33 C32 H32 . . 119.6 ?
C31 C32 H32 . . 119.6 ?
C32 C33 C34 . . 119.9(5) ?
C32 C33 H33 . . 120.1 ?
C34 C33 H33 . . 120.1 ?
C33 C34 C29 . . 122.1(5) ?
C33 C34 H34 . . 119.0 ?
C29 C34 H34 . . 119.0 ?

loop_
_geom_bond_atom_site_label_1
_geom_bond_atom_site_label_2
_geom_bond_site_symmetry_2
_geom_bond_distance
_geom_bond_publ_flag
S1 C3 . 1.742(4) ?
S1 C1 . 1.750(4) ?
S2 C2 . 1.756(4) ?
S2 C1 . 1.757(4) ?
S3 C2 . 1.735(4) ?
S3 C4 . 1.837(5) ?
S4 C3 . 1.745(4) ?
S4 C11 . 1.813(4) ?
S5 C20 . 1.749(4) ?
S5 C18 . 1.752(4) ?
S6 C19 . 1.757(4) ?
S6 C18 . 1.761(4) ?
S7 C19 . 1.745(4) ?
S7 C21 . 1.827(5) ?
S8 C20 . 1.744(4) ?
S8 C28 . 1.794(5) ?
C1 C1 2_765 1.343(7) ?
C2 C3 . 1.347(6) ?
C4 C5 . 1.486(6) ?
C4 H4A . 0.9700 ?
C4 H4B . 0.9700 ?
C5 C6 . 1.377(6) ?
C5 C10 . 1.378(6) ?
C6 C7 . 1.356(7) ?
C6 H6 . 0.9300 ?
C7 C8 . 1.349(7) ?
C7 H7 . 0.9300 ?
C8 C9 . 1.345(7) ?
C8 H8 . 0.9300 ?
C9 C10 . 1.365(7) ?
C9 H9 . 0.9300 ?
C10 H10 . 0.9300 ?
C11 C12 . 1.503(6) ?
C11 H11A . 0.9700 ?
C11 H11B . 0.9700 ?
C12 C17 . 1.357(6) ?
C12 C13 . 1.368(6) ?
C13 C14 . 1.345(6) ?
C13 H13 . 0.9300 ?
C14 C15 . 1.356(7) ?
C14 H14 . 0.9300 ?
C15 C16 . 1.344(7) ?
C15 H15 . 0.9300 ?
C16 C17 . 1.372(6) ?
C16 H16 . 0.9300 ?
C17 H17 . 0.9300 ?
C18 C18 2_866 1.333(7) ?
C19 C20 . 1.344(6) ?
C21 C22 . 1.499(6) ?
C21 H21A . 0.9700 ?
C21 H21B . 0.9700 ?
C22 C23 . 1.360(6) ?
C22 C27 . 1.376(6) ?
C23 C24 . 1.366(7) ?
C23 H23 . 0.9300 ?
C24 C25 . 1.339(7) ?
C24 H24 . 0.9300 ?
C25 C26 . 1.337(7) ?
C25 H25 . 0.9300 ?
C26 C27 . 1.358(7) ?
C26 H26 . 0.9300 ?
C27 H27 . 0.9300 ?
C28 C29 . 1.505(6) ?
C28 H28A . 0.9700 ?
C28 H28B . 0.9700 ?
C29 C34 . 1.371(7) ?
C29 C30 . 1.379(6) ?
C30 C31 . 1.366(6) ?
C30 H30 . 0.9300 ?
C31 C32 . 1.348(6) ?
C31 H31 . 0.9300 ?
C32 C33 . 1.336(6) ?
C32 H32 . 0.9300 ?
C33 C34 . 1.340(6) ?
C33 H33 . 0.9300 ?
C34 H34 . 0.9300 ?

loop_
_geom_torsion_atom_site_label_1
_geom_torsion_atom_site_label_2
_geom_torsion_atom_site_label_3
_geom_torsion_atom_site_label_4
_geom_torsion_site_symmetry_1
_geom_torsion_site_symmetry_2
_geom_torsion_site_symmetry_3
_geom_torsion_site_symmetry_4
_geom_torsion
_geom_torsion_publ_flag
C3 S1 C1 C1 . . . 2_765 -178.8(5) ?
C3 S1 C1 S2 . . . . 3.6(3) ?
C2 S2 C1 C1 . . . 2_765 178.7(5) ?
C2 S2 C1 S1 . . . . -3.7(3) ?
C4 S3 C2 C3 . . . . -108.3(4) ?
C4 S3 C2 S2 . . . . 75.8(3) ?
C1 S2 C2 C3 . . . . 2.3(4) ?
C1 S2 C2 S3 . . . . 178.6(2) ?
S3 C2 C3 S1 . . . . -176.1(2) ?
S2 C2 C3 S1 . . . . -0.2(5) ?
S3 C2 C3 S4 . . . . -2.2(6) ?
S2 C2 C3 S4 . . . . 173.7(2) ?
C1 S1 C3 C2 . . . . -2.1(4) ?
C1 S1 C3 S4 . . . . -176.2(2) ?
C11 S4 C3 C2 . . . . 141.7(4) ?
C11 S4 C3 S1 . . . . -44.4(3) ?
C2 S3 C4 C5 . . . . 65.9(4) ?
S3 C4 C5 C6 . . . . 84.5(5) ?
S3 C4 C5 C10 . . . . -93.5(5) ?
C10 C5 C6 C7 . . . . -0.9(8) ?
C4 C5 C6 C7 . . . . -179.0(5) ?
C5 C6 C7 C8 . . . . 0.5(9) ?
C6 C7 C8 C9 . . . . 0.0(9) ?
C7 C8 C9 C10 . . . . 0.0(9) ?
C8 C9 C10 C5 . . . . -0.4(8) ?
C6 C5 C10 C9 . . . . 0.9(7) ?
C4 C5 C10 C9 . . . . 179.0(5) ?
C3 S4 C11 C12 . . . . -174.6(3) ?
S4 C11 C12 C17 . . . . -77.4(5) ?
S4 C11 C12 C13 . . . . 99.8(5) ?
C17 C12 C13 C14 . . . . 1.9(7) ?
C11 C12 C13 C14 . . . . -175.4(5) ?
C12 C13 C14 C15 . . . . -0.9(8) ?
C13 C14 C15 C16 . . . . -0.2(8) ?
C14 C15 C16 C17 . . . . 0.3(8) ?
C13 C12 C17 C16 . . . . -1.7(7) ?
C11 C12 C17 C16 . . . . 175.5(4) ?
C15 C16 C17 C12 . . . . 0.7(7) ?
C20 S5 C18 C18 . . . 2_866 177.2(5) ?
C20 S5 C18 S6 . . . . -3.6(3) ?
C19 S6 C18 C18 . . . 2_866 -177.2(5) ?
C19 S6 C18 S5 . . . . 3.6(3) ?
C21 S7 C19 C20 . . . . 104.9(4) ?
C21 S7 C19 S6 . . . . -78.2(3) ?
C18 S6 C19 C20 . . . . -2.2(4) ?
C18 S6 C19 S7 . . . . -179.4(2) ?
S7 C19 C20 S8 . . . . 1.4(6) ?
S6 C19 C20 S8 . . . . -175.4(2) ?
S7 C19 C20 S5 . . . . 176.9(2) ?
S6 C19 C20 S5 . . . . 0.1(5) ?
C28 S8 C20 C19 . . . . -143.4(4) ?
C28 S8 C20 S5 . . . . 41.1(3) ?
C18 S5 C20 C19 . . . . 2.1(4) ?
C18 S5 C20 S8 . . . . 177.9(2) ?
C19 S7 C21 C22 . . . . -65.1(4) ?
S7 C21 C22 C23 . . . . 101.7(5) ?
S7 C21 C22 C27 . . . . -78.0(5) ?
C27 C22 C23 C24 . . . . -0.7(7) ?
C21 C22 C23 C24 . . . . 179.6(4) ?
C22 C23 C24 C25 . . . . -0.3(8) ?
C23 C24 C25 C26 . . . . 1.3(9) ?
C24 C25 C26 C27 . . . . -1.2(8) ?
C25 C26 C27 C22 . . . . 0.2(7) ?
C23 C22 C27 C26 . . . . 0.8(7) ?
C21 C22 C27 C26 . . . . -179.5(4) ?
C20 S8 C28 C29 . . . . 176.3(4) ?
S8 C28 C29 C34 . . . . -103.0(5) ?
S8 C28 C29 C30 . . . . 77.3(5) ?
C34 C29 C30 C31 . . . . 1.4(7) ?
C28 C29 C30 C31 . . . . -178.9(4) ?
C29 C30 C31 C32 . . . . -0.4(8) ?
C30 C31 C32 C33 . . . . -0.3(8) ?
C31 C32 C33 C34 . . . . -0.1(8) ?
C32 C33 C34 C29 . . . . 1.3(8) ?
C30 C29 C34 C33 . . . . -1.9(7) ?
C28 C29 C34 C33 . . . . 178.4(4) ?
